data_4023510
loop_
_publ_author_name
'Peter Langer'
'Shadi Amiri'
'Anja Bodtke'
'Nehad N. R. Saleh'
'Klaus Weisz'
'Helmar G\"orls'
'Peter R. Schreier'

_publ_contact_author
;
              Langer, Peter 
              Institut f\"ur Chemie 
              Universit\"at Rostock
              Albert-Einstein-Str. 3a
              D-18059 Rostock
              Germany
;
_publ_contact_author_email 'peter.langer@uni-rostock.de '
_publ_contact_author_fax '+49 (0)381-4986412 '
_publ_contact_author_phone '+49 (0)381-4986410 '
_publ_section_title
;
 3,5,7,9-Substituted Hexaazaacridines: Toward Structures
 with Nearly Degenerate Singlet-Triplet Energy Separations
;
_journal_name_full 'Journal of Organic Chemistry'
_journal_page_first 5048
_journal_page_last 5063
_journal_paper_doi 10.1021/jo8005123
_journal_volume 73
_journal_year 2008
_chemical_formula_sum 'C35 H24 F3 N9 O6'
_chemical_formula_weight 723.63
_chemical_name_systematic
; 
 ? 
;
_space_group_IT_number 13
_symmetry_cell_setting monoclinic
_symmetry_space_group_name_Hall '-P 2yac'
_symmetry_space_group_name_H-M 'P 1 2/n 1'
_atom_sites_solution_hydrogens geom
_atom_sites_solution_primary direct
_atom_sites_solution_secondary difmap
_audit_creation_method SHELXL-97
_cell_angle_alpha 90.00
_cell_angle_beta 90.078(3)
_cell_angle_gamma 90.00
_cell_formula_units_Z 4
_cell_length_a 16.8343(8)
_cell_length_b 8.9231(4)
_cell_length_c 22.4144(11)
_cell_measurement_temperature 183(2)
_cell_volume 3367.0(3)
_computing_cell_refinement DENZO
_computing_data_collection COLLECT
_computing_data_reduction DENZO
_computing_molecular_graphics SHELXTL/PC
_computing_publication_material SHELXL-97
_computing_structure_refinement 'SHELXL-97 (Sheldrick, 1997)'
_computing_structure_solution 'SHELXS-97 (Sheldrick, 1990)'
_diffrn_ambient_temperature 183(2)
_diffrn_measured_fraction_theta_full 0.995
_diffrn_measured_fraction_theta_max 0.995
_diffrn_measurement_device_type KappaCCD
_diffrn_measurement_method 'phi- + omega-scan'
_diffrn_radiation_monochromator graphite
_diffrn_radiation_source 'fine-focus sealed tube'
_diffrn_radiation_type MoK\a
_diffrn_radiation_wavelength 0.71073
_diffrn_reflns_av_R_equivalents 0.0920
_diffrn_reflns_av_sigmaI/netI 0.1073
_diffrn_reflns_limit_h_max 21
_diffrn_reflns_limit_h_min -21
_diffrn_reflns_limit_k_max 11
_diffrn_reflns_limit_k_min -11
_diffrn_reflns_limit_l_max 29
_diffrn_reflns_limit_l_min -28
_diffrn_reflns_number 21398
_diffrn_reflns_theta_full 27.46
_diffrn_reflns_theta_max 27.46
_diffrn_reflns_theta_min 2.42
_exptl_absorpt_coefficient_mu 0.112
_exptl_absorpt_correction_type none
_exptl_crystal_colour pink
_exptl_crystal_density_diffrn 1.428
_exptl_crystal_density_method 'not measured'
_exptl_crystal_description prism
_exptl_crystal_F_000 1488
_exptl_crystal_size_max 0.06
_exptl_crystal_size_mid 0.05
_exptl_crystal_size_min 0.04
_refine_diff_density_max 0.792
_refine_diff_density_min -0.696
_refine_diff_density_rms 0.077
_refine_ls_extinction_method none
_refine_ls_goodness_of_fit_ref 1.038
_refine_ls_hydrogen_treatment constr
_refine_ls_matrix_type full
_refine_ls_number_parameters 471
_refine_ls_number_reflns 7670
_refine_ls_number_restraints 0
_refine_ls_restrained_S_all 1.038
_refine_ls_R_factor_all 0.2018
_refine_ls_R_factor_gt 0.0965
_refine_ls_shift/su_max 0.022
_refine_ls_shift/su_mean 0.001
_refine_ls_structure_factor_coef Fsqd
_refine_ls_weighting_details 'calc w=1/[\s^2^(Fo^2^)+(0.1478P)^2^+3.0170P] where P=(Fo^2^+2Fc^2^)/3'
_refine_ls_weighting_scheme calc
_refine_ls_wR_factor_gt 0.2523
_refine_ls_wR_factor_ref 0.3141
_reflns_number_gt 3518
_reflns_number_total 7670
_reflns_threshold_expression >2sigma(I)
_cod_data_source_file jo8005123-File001.cif
_cod_data_source_block FO3122
_cod_depositor_comments
;
The following automatic conversions were performed:
'_exptl_absorpt_correction_type' value 'NONE' changed to 'none' according
to '/home/saulius/struct/CIF-dictionaries/cif_core.dic' dictionary named
'cif_core.dic' version 2.4.1 from 2010-06-29.

Automatic conversion script
Id: cif_fix_enum 1527 2010-12-29 10:47:43Z saulius 
;
_cod_original_sg_symbol_H-M 'P 2/n'
_cod_database_code 4023510

loop_
_symmetry_equiv_pos_as_xyz
'x, y, z'
'-x+1/2, y, -z+1/2'
'-x, -y, -z'
'x-1/2, -y, z-1/2'

loop_
_atom_site_label
_atom_site_type_symbol
_atom_site_fract_x
_atom_site_fract_y
_atom_site_fract_z
_atom_site_U_iso_or_equiv
_atom_site_adp_type
_atom_site_occupancy
_atom_site_symmetry_multiplicity
_atom_site_calc_flag
_atom_site_refinement_flags
_atom_site_disorder_assembly
_atom_site_disorder_group
O1 O 1.1638(3) 1.1447(4) 0.72203(16) 0.0650(11) Uani 1 1 d . . .
O2 O 1.2268(2) 1.2926(4) 0.66273(16) 0.0578(10) Uani 1 1 d . . .
O3 O 0.5475(3) -0.1354(5) 0.4863(2) 0.0888(15) Uani 1 1 d . . .
O4 O 0.5069(3) -0.1395(5) 0.3954(2) 0.0892(15) Uani 1 1 d . . .
N1 N 1.0128(2) 0.7435(4) 0.48772(14) 0.0313(8) Uani 1 1 d . . .
N2 N 0.9239(2) 0.5692(4) 0.45396(14) 0.0320(8) Uani 1 1 d . . .
N3 N 0.8284(2) 0.4000(4) 0.42348(14) 0.0319(8) Uani 1 1 d . . .
N4 N 0.8186(2) 0.3242(4) 0.32134(14) 0.0338(8) Uani 1 1 d . . .
N5 N 0.8819(2) 0.4156(4) 0.30944(14) 0.0320(8) Uani 1 1 d . . .
N6 N 1.0714(2) 0.7862(4) 0.37553(14) 0.0336(8) Uani 1 1 d . . .
N7 N 1.1016(2) 0.8702(4) 0.42156(15) 0.0346(8) Uani 1 1 d . . .
N8 N 1.1842(3) 1.1843(5) 0.67234(19) 0.0474(10) Uani 1 1 d . . .
N9 N 0.5501(3) -0.0934(5) 0.4346(3) 0.0625(13) Uani 1 1 d . . .
C1 C 1.0701(3) 0.8444(5) 0.47435(18) 0.0328(10) Uani 1 1 d . . .
C2 C 0.9843(3) 0.6674(5) 0.44291(17) 0.0312(9) Uani 1 1 d . . .
C3 C 0.8883(3) 0.4881(4) 0.40964(17) 0.0293(9) Uani 1 1 d . . .
C4 C 0.7947(3) 0.3230(5) 0.37725(18) 0.0311(9) Uani 1 1 d . . .
C5 C 0.9168(3) 0.5045(5) 0.35022(17) 0.0312(9) Uani 1 1 d . . .
C6 C 0.9750(3) 0.6083(5) 0.33629(18) 0.0347(10) Uani 1 1 d . . .
H6A H 0.9896 0.6258 0.2960 0.042 Uiso 1 1 calc R . .
C7 C 1.0115(2) 0.6863(4) 0.38229(17) 0.0300(9) Uani 1 1 d . . .
C8 C 1.0999(3) 0.9360(5) 0.52471(18) 0.0340(10) Uani 1 1 d . . .
C9 C 1.1588(3) 1.0445(5) 0.5167(2) 0.0388(10) Uani 1 1 d . . .
H9A H 1.1802 1.0620 0.4781 0.047 Uiso 1 1 calc R . .
C10 C 1.1861(3) 1.1266(5) 0.5651(2) 0.0420(11) Uani 1 1 d . . .
H10A H 1.2257 1.2013 0.5601 0.050 Uiso 1 1 calc R . .
C11 C 1.1549(3) 1.0980(5) 0.6200(2) 0.0393(11) Uani 1 1 d . . .
C12 C 1.0958(3) 0.9946(5) 0.62955(19) 0.0367(10) Uani 1 1 d . . .
H12A H 1.0748 0.9793 0.6684 0.044 Uiso 1 1 calc R . .
C13 C 1.0674(3) 0.9129(5) 0.58136(18) 0.0340(10) Uani 1 1 d . . .
H13A H 1.0261 0.8416 0.5868 0.041 Uiso 1 1 calc R . .
C14 C 0.7276(3) 0.2209(5) 0.39057(18) 0.0350(10) Uani 1 1 d . . .
C15 C 0.7014(3) 0.2084(5) 0.44969(19) 0.0397(11) Uani 1 1 d . . .
H15A H 0.7239 0.2700 0.4799 0.048 Uiso 1 1 calc R . .
C16 C 0.6428(3) 0.1062(6) 0.4639(2) 0.0481(12) Uani 1 1 d . . .
H16A H 0.6248 0.0963 0.5039 0.058 Uiso 1 1 calc R . .
C17 C 0.6109(3) 0.0192(5) 0.4194(2) 0.0456(12) Uani 1 1 d . . .
C18 C 0.6327(3) 0.0341(6) 0.3599(2) 0.0496(13) Uani 1 1 d . . .
H18A H 0.6073 -0.0229 0.3296 0.060 Uiso 1 1 calc R . .
C19 C 0.6923(3) 0.1347(5) 0.3463(2) 0.0414(11) Uani 1 1 d . . .
H19A H 0.7094 0.1451 0.3062 0.050 Uiso 1 1 calc R . .
C20 C 1.1041(3) 0.8211(5) 0.31793(18) 0.0386(11) Uani 1 1 d . . .
C21 C 1.1287(3) 0.7057(6) 0.2806(2) 0.0445(11) Uani 1 1 d . . .
H21A H 1.1277 0.6049 0.2943 0.053 Uiso 1 1 calc R . .
C22 C 1.1546(3) 0.7380(7) 0.2235(2) 0.0524(13) Uani 1 1 d . . .
H22A H 1.1707 0.6589 0.1978 0.063 Uiso 1 1 calc R . .
C23 C 1.1575(3) 0.8850(7) 0.2033(2) 0.0554(14) Uani 1 1 d . . .
C24 C 1.1369(3) 0.9989(6) 0.2426(2) 0.0540(14) Uani 1 1 d . . .
H24A H 1.1420 1.1001 0.2300 0.065 Uiso 1 1 calc R . .
C25 C 1.1090(3) 0.9690(6) 0.3000(2) 0.0441(11) Uani 1 1 d . . .
H25A H 1.0939 1.0481 0.3260 0.053 Uiso 1 1 calc R . .
C26 C 1.1846(4) 0.9214(9) 0.1407(2) 0.076(2) Uani 1 1 d . . .
H26A H 1.1969 0.8282 0.1195 0.114 Uiso 1 1 calc R . .
H26B H 1.2322 0.9844 0.1425 0.114 Uiso 1 1 calc R . .
H26C H 1.1422 0.9751 0.1196 0.114 Uiso 1 1 calc R . .
C27 C 0.9096(3) 0.4163(5) 0.24822(17) 0.0343(10) Uani 1 1 d . . .
C28 C 0.9792(3) 0.3417(6) 0.2353(2) 0.0517(13) Uani 1 1 d . . .
H28A H 1.0065 0.2860 0.2651 0.062 Uiso 1 1 calc R . .
C29 C 1.0081(4) 0.3504(7) 0.1779(2) 0.0614(15) Uani 1 1 d . . .
H29A H 1.0552 0.2976 0.1678 0.074 Uiso 1 1 calc R . .
C30 C 0.9697(4) 0.4349(6) 0.1348(2) 0.0549(14) Uani 1 1 d . . .
C31 C 0.9003(4) 0.5079(6) 0.1499(2) 0.0538(14) Uani 1 1 d . . .
H31A H 0.8730 0.5646 0.1204 0.065 Uiso 1 1 calc R . .
C32 C 0.8695(3) 0.5002(5) 0.20709(18) 0.0418(11) Uani 1 1 d . . .
H32A H 0.8220 0.5516 0.2174 0.050 Uiso 1 1 calc R . .
C33 C 1.0031(5) 0.4483(8) 0.0719(2) 0.084(2) Uani 1 1 d . . .
H33A H 1.0517 0.3884 0.0688 0.126 Uiso 1 1 calc R . .
H33B H 1.0153 0.5535 0.0634 0.126 Uiso 1 1 calc R . .
H33C H 0.9638 0.4115 0.0431 0.126 Uiso 1 1 calc R . .
O1A O 1.3790(3) 0.4645(4) 0.06585(15) 0.0657(11) Uani 1 1 d . . .
O2A O 1.4106(4) 0.3073(6) 0.1361(2) 0.123(2) Uani 1 1 d . . .
H2AA H 1.4571 0.3220 0.1240 0.185 Uiso 1 1 calc R . .
F1A F 1.2739(6) 0.3014(11) 0.1787(4) 0.137(4) Uiso 0.622(12) 1 d P A 1
F2A F 1.2369(5) 0.2775(9) 0.0823(4) 0.103(3) Uiso 0.622(12) 1 d P A 1
F3A F 1.2379(4) 0.4757(9) 0.1293(4) 0.099(3) Uiso 0.622(12) 1 d P A 1
F1AA F 1.2463(15) 0.235(3) 0.1279(12) 0.212(11) Uiso 0.378(12) 1 d P A 2
F2AA F 1.2460(13) 0.357(2) 0.0396(10) 0.184(9) Uiso 0.378(12) 1 d P A 2
F3AA F 1.2359(10) 0.525(2) 0.0914(9) 0.143(6) Uiso 0.378(12) 1 d P A 2
C1A C 1.2793(7) 0.3622(14) 0.1228(5) 0.126(3) Uiso 1 1 d . . .
C2A C 1.3637(4) 0.3814(6) 0.1056(2) 0.0525(14) Uani 1 1 d . A .

loop_
_atom_site_aniso_label
_atom_site_aniso_U_11
_atom_site_aniso_U_22
_atom_site_aniso_U_33
_atom_site_aniso_U_23
_atom_site_aniso_U_13
_atom_site_aniso_U_12
O1 0.082(3) 0.067(3) 0.047(2) -0.0099(19) -0.012(2) -0.012(2)
O2 0.060(2) 0.045(2) 0.068(2) -0.0061(18) -0.0178(19) -0.0079(18)
O3 0.085(3) 0.078(3) 0.103(4) 0.030(3) 0.019(3) -0.030(3)
O4 0.060(3) 0.087(3) 0.120(4) 0.000(3) -0.005(3) -0.035(3)
N1 0.034(2) 0.0307(18) 0.0289(18) 0.0035(15) -0.0011(15) -0.0017(15)
N2 0.037(2) 0.0308(18) 0.0285(17) 0.0024(15) -0.0014(15) -0.0035(16)
N3 0.035(2) 0.0326(18) 0.0276(17) 0.0024(15) 0.0017(15) 0.0007(16)
N4 0.036(2) 0.0355(19) 0.0296(18) 0.0035(15) -0.0024(15) -0.0053(16)
N5 0.037(2) 0.0347(19) 0.0242(16) 0.0019(15) -0.0025(14) -0.0020(16)
N6 0.036(2) 0.0355(19) 0.0292(18) 0.0006(15) 0.0021(15) -0.0009(16)
N7 0.033(2) 0.035(2) 0.0358(19) 0.0009(16) -0.0041(16) -0.0014(16)
N8 0.050(3) 0.040(2) 0.052(3) -0.006(2) -0.016(2) 0.004(2)
N9 0.044(3) 0.056(3) 0.088(4) 0.011(3) 0.011(3) -0.009(2)
C1 0.032(2) 0.034(2) 0.033(2) 0.0019(19) -0.0009(18) 0.0039(18)
C2 0.033(2) 0.032(2) 0.029(2) 0.0028(18) -0.0033(17) 0.0011(18)
C3 0.036(2) 0.026(2) 0.0256(19) 0.0034(17) 0.0001(17) 0.0010(18)
C4 0.032(2) 0.030(2) 0.031(2) 0.0022(18) -0.0018(17) 0.0009(18)
C5 0.033(2) 0.034(2) 0.027(2) -0.0013(17) -0.0032(17) -0.0013(18)
C6 0.040(3) 0.038(2) 0.026(2) 0.0029(18) 0.0019(18) -0.001(2)
C7 0.034(2) 0.029(2) 0.027(2) 0.0025(17) 0.0028(17) 0.0023(18)
C8 0.033(2) 0.033(2) 0.036(2) 0.0009(19) -0.0062(18) 0.0044(19)
C9 0.042(3) 0.036(2) 0.039(2) 0.003(2) -0.004(2) 0.000(2)
C10 0.037(3) 0.034(2) 0.055(3) -0.004(2) -0.008(2) -0.001(2)
C11 0.042(3) 0.034(2) 0.042(2) -0.007(2) -0.010(2) 0.006(2)
C12 0.036(3) 0.038(2) 0.036(2) -0.0022(19) -0.0035(19) 0.002(2)
C13 0.037(3) 0.030(2) 0.035(2) -0.0039(18) -0.0041(19) 0.0020(18)
C14 0.034(2) 0.033(2) 0.038(2) 0.0050(19) -0.0026(18) 0.0018(19)
C15 0.040(3) 0.045(3) 0.035(2) 0.001(2) -0.0010(19) -0.001(2)
C16 0.040(3) 0.058(3) 0.046(3) 0.009(2) 0.008(2) -0.005(2)
C17 0.030(3) 0.046(3) 0.061(3) 0.008(2) 0.002(2) -0.004(2)
C18 0.039(3) 0.048(3) 0.061(3) 0.000(3) -0.010(2) -0.008(2)
C19 0.037(3) 0.049(3) 0.038(2) -0.001(2) 0.001(2) -0.004(2)
C20 0.039(3) 0.048(3) 0.029(2) 0.002(2) 0.0016(18) -0.005(2)
C21 0.037(3) 0.050(3) 0.047(3) 0.003(2) 0.004(2) 0.001(2)
C22 0.049(3) 0.073(4) 0.035(2) -0.004(3) 0.011(2) -0.005(3)
C23 0.040(3) 0.088(4) 0.038(3) 0.007(3) 0.004(2) -0.003(3)
C24 0.047(3) 0.065(3) 0.051(3) 0.020(3) -0.001(2) -0.011(3)
C25 0.042(3) 0.051(3) 0.040(2) 0.008(2) 0.003(2) -0.005(2)
C26 0.059(4) 0.130(6) 0.039(3) 0.018(3) 0.007(3) -0.006(4)
C27 0.041(3) 0.036(2) 0.025(2) -0.0021(18) 0.0023(18) -0.006(2)
C28 0.062(4) 0.058(3) 0.035(2) 0.001(2) 0.006(2) 0.008(3)
C29 0.072(4) 0.071(4) 0.041(3) -0.006(3) 0.016(3) 0.014(3)
C30 0.083(4) 0.050(3) 0.032(2) -0.005(2) 0.009(3) -0.011(3)
C31 0.077(4) 0.053(3) 0.031(2) 0.004(2) -0.006(2) -0.002(3)
C32 0.049(3) 0.047(3) 0.030(2) 0.000(2) -0.001(2) 0.004(2)
C33 0.130(7) 0.083(5) 0.039(3) 0.001(3) 0.027(3) -0.003(4)
O1A 0.096(3) 0.065(2) 0.0357(18) 0.0041(18) 0.0237(19) -0.008(2)
O2A 0.189(7) 0.079(3) 0.101(4) 0.022(3) -0.058(4) -0.017(4)
C2A 0.077(4) 0.042(3) 0.038(3) -0.005(2) 0.003(3) -0.004(3)

loop_
_atom_type_symbol
_atom_type_description
_atom_type_scat_dispersion_real
_atom_type_scat_dispersion_imag
_atom_type_scat_source
C C 0.0033 0.0016 'International Tables Vol C Tables 4.2.6.8 and 6.1.1.4'
H H 0.0000 0.0000 'International Tables Vol C Tables 4.2.6.8 and 6.1.1.4'
N N 0.0061 0.0033 'International Tables Vol C Tables 4.2.6.8 and 6.1.1.4'
O O 0.0106 0.0060 'International Tables Vol C Tables 4.2.6.8 and 6.1.1.4'
F F 0.0171 0.0103 'International Tables Vol C Tables 4.2.6.8 and 6.1.1.4'

loop_
_geom_angle_atom_site_label_1
_geom_angle_atom_site_label_2
_geom_angle_atom_site_label_3
_geom_angle
_geom_angle_site_symmetry_1
_geom_angle_site_symmetry_3
_geom_angle_publ_flag
C2 N1 C1 116.0(3) . . ?
C3 N2 C2 122.3(3) . . ?
C3 N3 C4 116.0(3) . . ?
C4 N4 N5 115.4(3) . . ?
C5 N5 N4 124.0(3) . . ?
C5 N5 C27 120.0(4) . . ?
N4 N5 C27 116.0(3) . . ?
C7 N6 N7 123.4(3) . . ?
C7 N6 C20 121.9(3) . . ?
N7 N6 C20 114.5(3) . . ?
C1 N7 N6 115.5(3) . . ?
O1 N8 O2 123.8(4) . . ?
O1 N8 C11 118.5(4) . . ?
O2 N8 C11 117.7(4) . . ?
O4 N9 O3 124.3(5) . . ?
O4 N9 C17 118.6(5) . . ?
O3 N9 C17 117.1(5) . . ?
N7 C1 N1 127.1(4) . . ?
N7 C1 C8 116.9(4) . . ?
N1 C1 C8 116.1(4) . . ?
N1 C2 N2 117.9(3) . . ?
N1 C2 C7 123.2(4) . . ?
N2 C2 C7 118.9(4) . . ?
N3 C3 N2 118.7(3) . . ?
N3 C3 C5 122.8(4) . . ?
N2 C3 C5 118.5(4) . . ?
N4 C4 N3 126.2(4) . . ?
N4 C4 C14 115.5(4) . . ?
N3 C4 C14 118.2(4) . . ?
N5 C5 C6 123.4(4) . . ?
N5 C5 C3 115.3(4) . . ?
C6 C5 C3 121.3(4) . . ?
C5 C6 C7 118.8(4) . . ?
N6 C7 C6 125.2(4) . . ?
N6 C7 C2 114.8(4) . . ?
C6 C7 C2 120.0(4) . . ?
C13 C8 C9 119.8(4) . . ?
C13 C8 C1 118.5(4) . . ?
C9 C8 C1 121.6(4) . . ?
C10 C9 C8 120.0(4) . . ?
C11 C10 C9 118.7(4) . . ?
C10 C11 C12 123.1(4) . . ?
C10 C11 N8 119.2(4) . . ?
C12 C11 N8 117.7(4) . . ?
C11 C12 C13 118.8(4) . . ?
C12 C13 C8 119.6(4) . . ?
C19 C14 C15 119.8(4) . . ?
C19 C14 C4 121.5(4) . . ?
C15 C14 C4 118.7(4) . . ?
C16 C15 C14 119.7(4) . . ?
C17 C16 C15 119.0(4) . . ?
C16 C17 C18 122.6(4) . . ?
C16 C17 N9 119.3(5) . . ?
C18 C17 N9 118.1(5) . . ?
C19 C18 C17 117.8(5) . . ?
C18 C19 C14 120.9(4) . . ?
C25 C20 C21 120.9(4) . . ?
C25 C20 N6 119.5(4) . . ?
C21 C20 N6 119.6(4) . . ?
C22 C21 C20 119.8(5) . . ?
C21 C22 C23 120.6(5) . . ?
C22 C23 C24 118.4(4) . . ?
C22 C23 C26 121.1(5) . . ?
C24 C23 C26 120.5(6) . . ?
C23 C24 C25 121.9(5) . . ?
C20 C25 C24 118.1(5) . . ?
C32 C27 C28 122.8(4) . . ?
C32 C27 N5 118.9(4) . . ?
C28 C27 N5 118.1(4) . . ?
C29 C28 C27 118.0(5) . . ?
C28 C29 C30 121.1(5) . . ?
C31 C30 C29 118.7(4) . . ?
C31 C30 C33 120.3(5) . . ?
C29 C30 C33 121.1(6) . . ?
C30 C31 C32 121.5(5) . . ?
C27 C32 C31 117.8(5) . . ?
F3A C1A F1AA 118.5(16) . . ?
F3A C1A F2A 103.6(10) . . ?
F1AA C1A F2A 48.9(12) . . ?
F3A C1A F1A 100.4(10) . . ?
F1AA C1A F1A 62.2(13) . . ?
F2A C1A F1A 110.6(10) . . ?
F3A C1A C2A 118.4(10) . . ?
F1AA C1A C2A 123.0(15) . . ?
F2A C1A C2A 112.8(9) . . ?
F1A C1A C2A 110.3(9) . . ?
F3A C1A F3AA 31.1(7) . . ?
F1AA C1A F3AA 126.2(16) . . ?
F2A C1A F3AA 88.6(9) . . ?
F1A C1A F3AA 131.5(11) . . ?
C2A C1A F3AA 101.3(9) . . ?
O1A C2A O2A 127.6(7) . . ?
O1A C2A C1A 118.4(7) . . ?
O2A C2A C1A 114.0(7) . . ?

loop_
_geom_bond_atom_site_label_1
_geom_bond_atom_site_label_2
_geom_bond_distance
_geom_bond_site_symmetry_2
_geom_bond_publ_flag
O1 N8 1.218(5) . ?
O2 N8 1.223(5) . ?
O3 N9 1.218(6) . ?
O4 N9 1.212(6) . ?
N1 C2 1.303(5) . ?
N1 C1 1.354(5) . ?
N2 C3 1.367(5) . ?
N2 C2 1.366(5) . ?
N3 C3 1.316(5) . ?
N3 C4 1.366(5) . ?
N4 C4 1.317(5) . ?
N4 N5 1.368(5) . ?
N5 C5 1.345(5) . ?
N5 C27 1.450(5) . ?
N6 C7 1.354(5) . ?
N6 N7 1.373(5) . ?
N6 C20 1.438(5) . ?
N7 C1 1.317(5) . ?
N8 C11 1.486(6) . ?
N9 C17 1.474(7) . ?
C1 C8 1.481(6) . ?
C2 C7 1.444(5) . ?
C3 C5 1.424(5) . ?
C4 C14 1.482(6) . ?
C5 C6 1.383(6) . ?
C6 C7 1.388(6) . ?
C8 C13 1.399(6) . ?
C8 C9 1.398(6) . ?
C9 C10 1.386(6) . ?
C10 C11 1.363(7) . ?
C11 C12 1.374(7) . ?
C12 C13 1.388(6) . ?
C14 C19 1.387(6) . ?
C14 C15 1.402(6) . ?
C15 C16 1.382(7) . ?
C16 C17 1.372(7) . ?
C17 C18 1.391(7) . ?
C18 C19 1.381(7) . ?
C20 C25 1.382(7) . ?
C20 C21 1.390(6) . ?
C21 C22 1.385(6) . ?
C22 C23 1.388(8) . ?
C23 C24 1.389(8) . ?
C23 C26 1.510(7) . ?
C24 C25 1.396(7) . ?
C27 C32 1.365(6) . ?
C27 C28 1.380(7) . ?
C28 C29 1.377(7) . ?
C29 C30 1.386(8) . ?
C30 C31 1.380(8) . ?
C30 C33 1.523(7) . ?
C31 C32 1.385(7) . ?
O1A C2A 1.188(6) . ?
O2A C2A 1.236(7) . ?
F1A C1A 1.369(12) . ?
F2A C1A 1.379(13) . ?
F3A C1A 1.237(12) . ?
F1AA C1A 1.27(3) . ?
F3AA C1A 1.77(2) . ?
C1A C2A 1.483(13) . ?
